data_4350084
loop_
_publ_author_name
'Yue, Cheng-Yang'
'Sun, Hai-Xiao'
'Liu, Quan-Xiu'
'Wang, Xin-Ming'
'Yuan, Zhao-Shuo'
'Wang, Juan'
'Wu, Jia-Hang'
'Hu, Bing'
'Lei, Xiao-Wu'

_publ_section_title
;
 Organic cation directed hybrid lead halides of zero-dimensional to
 two-dimensional structures with tunable photoluminescence properties
;
_journal_issue 10
_journal_name_full 'Inorganic Chemistry Frontiers'
_journal_page_first 2709
_journal_paper_doi 10.1039/C9QI00684B
_journal_volume 6
_journal_year 2019
_chemical_formula_moiety C12N4H28Pb3I12
_chemical_formula_sum 'C12 H28 I12 N4 Pb3'
_chemical_formula_weight 2372.75
_space_group_IT_number 14
_space_group_name_Hall '-P 2ybc'
_space_group_name_H-M_alt 'P 1 21/c 1'
_symmetry_cell_setting monoclinic
_symmetry_space_group_name_H-M 'P 1 21/c 1'
_atom_sites_solution_hydrogens geom
_atom_sites_solution_primary direct
_atom_sites_solution_secondary difmap
_audit_creation_method SHELXL-97
_audit_update_record
;
2019-03-10 deposited with the CCDC.	2019-08-09 downloaded from the CCDC.
;
_cell_angle_alpha 90.00
_cell_angle_beta 109.358(4)
_cell_angle_gamma 90.00
_cell_formula_units_Z 2
_cell_length_a 12.4385(10)
_cell_length_b 11.1158(6)
_cell_length_c 18.6465(16)
_cell_measurement_reflns_used 6995
_cell_measurement_temperature 293(2)
_cell_measurement_theta_max 27.4855
_cell_measurement_theta_min 2.5217
_cell_volume 2432.4(3)
_computing_cell_refinement 'Bruker SAINT'
_computing_data_collection 'Bruker APEX2'
_computing_data_reduction 'Bruker SAINT'
_computing_molecular_graphics 'Bruker SHELXTL'
_computing_publication_material 'Bruker SHELXTL'
_computing_structure_refinement 'SHELXL-97 (Sheldrick, 2008)'
_computing_structure_solution 'SHELXS-97 (Sheldrick, 2008)'
_diffrn_ambient_temperature 293(2)
_diffrn_measured_fraction_theta_full 0.981
_diffrn_measured_fraction_theta_max 0.981
_diffrn_measurement_device_type 'Bruker APEX-II CCD'
_diffrn_measurement_method 'phi and omega scans'
_diffrn_radiation_monochromator graphite
_diffrn_radiation_source 'fine-focus sealed tube'
_diffrn_radiation_type MoK\a
_diffrn_radiation_wavelength 0.71073
_diffrn_reflns_av_R_equivalents 0.1018
_diffrn_reflns_av_sigmaI/netI 0.1591
_diffrn_reflns_limit_h_max 15
_diffrn_reflns_limit_h_min -15
_diffrn_reflns_limit_k_max 13
_diffrn_reflns_limit_k_min -10
_diffrn_reflns_limit_l_max 23
_diffrn_reflns_limit_l_min -23
_diffrn_reflns_number 10999
_diffrn_reflns_theta_full 26.38
_diffrn_reflns_theta_max 26.38
_diffrn_reflns_theta_min 2.52
_exptl_absorpt_coefficient_mu 17.982
_exptl_absorpt_correction_T_max 0.2665
_exptl_absorpt_correction_T_min 0.2215
_exptl_absorpt_correction_type multi-scan
_exptl_absorpt_process_details 'SADABS; Bruker, 2000'
_exptl_crystal_colour yellow
_exptl_crystal_density_diffrn 3.240
_exptl_crystal_density_method 'not measured'
_exptl_crystal_description block
_exptl_crystal_F_000 2020
_exptl_crystal_size_max 0.12
_exptl_crystal_size_mid 0.10
_exptl_crystal_size_min 0.10
_refine_diff_density_max 3.668
_refine_diff_density_min -3.892
_refine_diff_density_rms 0.551
_refine_ls_extinction_coef 0.00106(16)
_refine_ls_extinction_expression Fc^*^=kFc[1+0.001xFc^2^\l^3^/sin(2\q)]^-1/4^
_refine_ls_extinction_method SHELXL
_refine_ls_goodness_of_fit_ref 0.918
_refine_ls_hydrogen_treatment mixed
_refine_ls_matrix_type full
_refine_ls_number_parameters 138
_refine_ls_number_reflns 4886
_refine_ls_number_restraints 0
_refine_ls_restrained_S_all 0.918
_refine_ls_R_factor_all 0.0972
_refine_ls_R_factor_gt 0.0774
_refine_ls_shift/su_max 0.000
_refine_ls_shift/su_mean 0.000
_refine_ls_structure_factor_coef Fsqd
_refine_ls_weighting_details 'calc w=1/[\s^2^(Fo^2^)+(0.0862P)^2^+0.0000P] where P=(Fo^2^+2Fc^2^)/3'
_refine_ls_weighting_scheme calc
_refine_ls_wR_factor_gt 0.1825
_refine_ls_wR_factor_ref 0.1920
_reflns_number_gt 2625
_reflns_number_total 4886
_reflns_threshold_expression >2sigma(I)
_cod_data_source_file c9qi00684b2.cif
_cod_data_source_block C12N4H28Pb3I12
_cod_depositor_comments
;
The following automatic conversions were performed:

data item '_exptl_absorpt_correction_type' value 'Multi-scan' was
changed to 'multi-scan' in accordance with the
/home/saulius/struct/COD-crude-data/automatic-downloads/DataCite-retrospective/RSC/depositions/lib/dictionaries/cif_core.dic
dictionary named 'cif_core.dic' version 2.4.2 last updated on
2011-04-26.

Automatic conversion script
Id: cif_fix_values 6909 2019-04-08 15:41:33Z antanas 
;
_cod_original_sg_symbol_H-M P2(1)/c
_cod_database_code 4350084

loop_
_symmetry_equiv_pos_as_xyz
'x, y, z'
'-x, y+1/2, -z+1/2'
'-x, -y, -z'
'x, -y-1/2, z-1/2'

loop_
_atom_site_label
_atom_site_type_symbol
_atom_site_fract_x
_atom_site_fract_y
_atom_site_fract_z
_atom_site_U_iso_or_equiv
_atom_site_adp_type
_atom_site_occupancy
_atom_site_symmetry_multiplicity
_atom_site_calc_flag
_atom_site_refinement_flags
Pb1 Pb 0.24143(6) 0.26387(7) 0.06617(4) 0.0315(3) Uani 1 1 d .
Pb2 Pb 0.0000 0.0000 0.0000 0.0336(3) Uani 1 2 d S
I6 I 0.25507(12) 0.46030(13) 0.19016(8) 0.0398(4) Uani 1 1 d .
I3 I 0.17359(11) 0.04442(13) 0.17192(8) 0.0373(4) Uani 1 1 d .
I5 I 0.50365(11) 0.19609(14) 0.13477(7) 0.0361(4) Uani 1 1 d .
I2 I -0.03999(12) 0.28610(14) -0.00201(10) 0.0526(5) Uani 1 1 d .
I4 I 0.28668(14) 0.45185(13) -0.04124(8) 0.0434(4) Uani 1 1 d .
I1 I 0.21075(12) 0.04369(15) -0.06229(9) 0.0463(4) Uani 1 1 d .
N2 N 0.4646(15) 0.3480(18) 0.3528(9) 0.041(5) Uani 1 1 d .
H2C H 0.4114 0.4060 0.3332 0.049 Uiso 1 1 calc R
N1 N 0.6163(12) 0.1900(14) 0.4009(8) 0.026(4) Uani 1 1 d .
H1C H 0.6725 0.1339 0.4171 0.032 Uiso 1 1 calc R
C5 C 0.5978(18) 0.251(2) 0.4729(12) 0.044(6) Uiso 1 1 d .
H5A H 0.5659 0.1941 0.4997 0.053 Uiso 1 1 calc R
H5B H 0.6693 0.2813 0.5076 0.053 Uiso 1 1 calc R
C4 C 0.5675(16) 0.365(2) 0.3272(11) 0.036(5) Uani 1 1 d .
H4A H 0.5424 0.3690 0.2721 0.043 Uiso 1 1 calc R
H4B H 0.6038 0.4415 0.3467 0.043 Uiso 1 1 calc R
C3 C 0.6460(19) 0.273(2) 0.3522(14) 0.044(6) Uani 1 1 d .
H3A H 0.7200 0.3076 0.3792 0.053 Uiso 1 1 calc R
H3B H 0.6522 0.2303 0.3085 0.053 Uiso 1 1 calc R
C2 C 0.5059(17) 0.128(2) 0.3559(11) 0.041(5) Uani 1 1 d .
H2A H 0.4820 0.0728 0.3882 0.049 Uiso 1 1 calc R
H2B H 0.5156 0.0823 0.3140 0.049 Uiso 1 1 calc R
C1 C 0.418(2) 0.2274(19) 0.3264(14) 0.049(6) Uani 1 1 d .
H1A H 0.3916 0.2261 0.2713 0.059 Uiso 1 1 calc R
H1B H 0.3537 0.2120 0.3431 0.059 Uiso 1 1 calc R
C6 C 0.5131(18) 0.356(2) 0.4400(11) 0.045(6) Uani 1 1 d .
H6A H 0.4512 0.3529 0.4607 0.054 Uiso 1 1 calc R
H6B H 0.5521 0.4326 0.4546 0.054 Uiso 1 1 calc R

loop_
_atom_site_aniso_label
_atom_site_aniso_U_11
_atom_site_aniso_U_22
_atom_site_aniso_U_33
_atom_site_aniso_U_23
_atom_site_aniso_U_13
_atom_site_aniso_U_12
Pb1 0.0319(5) 0.0176(5) 0.0477(5) -0.0027(4) 0.0169(3) -0.0047(3)
Pb2 0.0295(6) 0.0164(6) 0.0576(7) -0.0050(5) 0.0182(5) -0.0037(5)
I6 0.0483(9) 0.0214(8) 0.0488(8) -0.0032(6) 0.0149(7) 0.0026(6)
I3 0.0395(8) 0.0245(8) 0.0506(8) 0.0002(6) 0.0185(6) 0.0001(6)
I5 0.0360(7) 0.0330(9) 0.0416(7) -0.0016(6) 0.0158(6) -0.0009(6)
I2 0.0352(8) 0.0211(9) 0.0938(12) -0.0015(8) 0.0111(8) 0.0051(7)
I4 0.0643(10) 0.0191(8) 0.0560(9) -0.0028(7) 0.0323(7) -0.0048(7)
I1 0.0435(8) 0.0339(9) 0.0710(10) -0.0159(8) 0.0320(7) -0.0092(7)
N2 0.047(11) 0.039(13) 0.036(9) 0.005(9) 0.014(8) 0.006(9)
N1 0.023(8) 0.014(9) 0.047(9) 0.005(7) 0.019(7) 0.008(7)
C4 0.039(11) 0.027(13) 0.051(12) -0.010(10) 0.028(10) -0.004(10)
C3 0.047(13) 0.022(13) 0.070(15) 0.014(11) 0.029(11) 0.003(11)
C2 0.047(13) 0.041(15) 0.042(11) -0.009(11) 0.025(10) -0.007(12)
C1 0.070(16) 0.013(12) 0.072(16) 0.011(11) 0.032(13) 0.006(12)
C6 0.044(12) 0.051(17) 0.040(11) 0.007(11) 0.014(10) 0.033(12)

loop_
_atom_type_symbol
_atom_type_description
_atom_type_scat_dispersion_real
_atom_type_scat_dispersion_imag
_atom_type_scat_source
C C 0.0033 0.0016 'International Tables Vol C Tables 4.2.6.8 and 6.1.1.4'
H H 0.0000 0.0000 'International Tables Vol C Tables 4.2.6.8 and 6.1.1.4'
N N 0.0061 0.0033 'International Tables Vol C Tables 4.2.6.8 and 6.1.1.4'
I I -0.4742 1.8119 'International Tables Vol C Tables 4.2.6.8 and 6.1.1.4'
Pb Pb -3.3944 10.1111 'International Tables Vol C Tables 4.2.6.8 and 6.1.1.4'

loop_
_geom_angle_atom_site_label_1
_geom_angle_atom_site_label_2
_geom_angle_atom_site_label_3
_geom_angle
_geom_angle_site_symmetry_1
_geom_angle_site_symmetry_3
I4 Pb1 I6 91.73(4) . .
I4 Pb1 I5 92.20(4) . .
I6 Pb1 I5 94.06(4) . .
I4 Pb1 I2 95.61(5) . .
I6 Pb1 I2 91.32(4) . .
I5 Pb1 I2 170.39(5) . .
I4 Pb1 I1 91.88(4) . .
I6 Pb1 I1 175.52(4) . .
I5 Pb1 I1 88.46(4) . .
I2 Pb1 I1 85.69(4) . .
I4 Pb1 I3 174.99(4) . .
I6 Pb1 I3 92.00(4) . .
I5 Pb1 I3 90.88(4) . .
I2 Pb1 I3 80.96(4) . .
I1 Pb1 I3 84.25(4) . .
I2 Pb2 I2 180.0 . 3
I2 Pb2 I1 90.69(4) . 3
I2 Pb2 I1 89.31(4) 3 3
I2 Pb2 I1 89.31(4) . .
I2 Pb2 I1 90.69(4) 3 .
I1 Pb2 I1 180.00(6) 3 .
I2 Pb2 I3 95.10(4) . 3
I2 Pb2 I3 84.89(4) 3 3
I1 Pb2 I3 88.79(4) 3 3
I1 Pb2 I3 91.21(4) . 3
I2 Pb2 I3 84.90(4) . .
I2 Pb2 I3 95.10(4) 3 .
I1 Pb2 I3 91.21(4) 3 .
I1 Pb2 I3 88.79(4) . .
I3 Pb2 I3 180.0 3 .
Pb2 I3 Pb1 75.51(3) . .
Pb2 I2 Pb1 77.42(3) . .
Pb2 I1 Pb1 76.55(3) . .
C1 N2 C4 106.7(17) . .
C1 N2 C6 112.3(18) . .
C4 N2 C6 104.4(15) . .
C1 N2 H2C 111.1 . .
C4 N2 H2C 111.1 . .
C6 N2 H2C 111.1 . .
C3 N1 C2 108.8(16) . .
C3 N1 C5 113.7(17) . .
C2 N1 C5 107.7(14) . .
C3 N1 H1C 108.9 . .
C2 N1 H1C 108.9 . .
C5 N1 H1C 108.9 . .
C6 C5 N1 104.9(15) . .
C6 C5 H5A 110.8 . .
N1 C5 H5A 110.8 . .
C6 C5 H5B 110.8 . .
N1 C5 H5B 110.8 . .
H5A C5 H5B 108.8 . .
C3 C4 N2 111.8(19) . .
C3 C4 H4A 109.2 . .
N2 C4 H4A 109.2 . .
C3 C4 H4B 109.2 . .
N2 C4 H4B 109.2 . .
H4A C4 H4B 107.9 . .
C4 C3 N1 113.0(19) . .
C4 C3 H3A 109.0 . .
N1 C3 H3A 109.0 . .
C4 C3 H3B 109.0 . .
N1 C3 H3B 109.0 . .
H3A C3 H3B 107.8 . .
N1 C2 C1 105.8(18) . .
N1 C2 H2A 110.6 . .
C1 C2 H2A 110.6 . .
N1 C2 H2B 110.6 . .
C1 C2 H2B 110.6 . .
H2A C2 H2B 108.7 . .
N2 C1 C2 112.9(19) . .
N2 C1 H1A 109.0 . .
C2 C1 H1A 109.0 . .
N2 C1 H1B 109.0 . .
C2 C1 H1B 109.0 . .
H1A C1 H1B 107.8 . .
N2 C6 C5 110.4(17) . .
N2 C6 H6A 109.6 . .
C5 C6 H6A 109.6 . .
N2 C6 H6B 109.6 . .
C5 C6 H6B 109.6 . .
H6A C6 H6B 108.1 . .

loop_
_geom_bond_atom_site_label_1
_geom_bond_atom_site_label_2
_geom_bond_distance
_geom_bond_site_symmetry_2
Pb1 I4 3.0726(17) .
Pb1 I6 3.1435(16) .
Pb1 I5 3.1743(15) .
Pb1 I2 3.3137(16) .
Pb1 I1 3.3566(17) .
Pb1 I3 3.4137(16) .
Pb2 I2 3.2172(16) .
Pb2 I2 3.2172(16) 3
Pb2 I1 3.2365(15) 3
Pb2 I1 3.2365(15) .
Pb2 I3 3.2547(14) 3
Pb2 I3 3.2548(14) .
N2 C1 1.48(3) .
N2 C4 1.52(2) .
N2 C6 1.54(2) .
N2 H2C 0.9100 .
N1 C3 1.43(3) .
N1 C2 1.52(2) .
N1 C5 1.59(3) .
N1 H1C 0.9100 .
C5 C6 1.56(3) .
C5 H5A 0.9700 .
C5 H5B 0.9700 .
C4 C3 1.39(3) .
C4 H4A 0.9700 .
C4 H4B 0.9700 .
C3 H3A 0.9700 .
C3 H3B 0.9700 .
C2 C1 1.52(3) .
C2 H2A 0.9700 .
C2 H2B 0.9700 .
C1 H1A 0.9700 .
C1 H1B 0.9700 .
C6 H6A 0.9700 .
C6 H6B 0.9700 .

loop_
_platon_squeeze_void_nr
_platon_squeeze_void_average_x
_platon_squeeze_void_average_y
_platon_squeeze_void_average_z
_platon_squeeze_void_volume
_platon_squeeze_void_count_electrons
1 0.178 0.250 -0.038 143.2 29.5
2 0.822 0.750 0.038 143.3 28.7
3 0.322 0.750 0.462 143.2 28.0
4 0.678 0.250 0.538 143.3 30.1
